data_7129865
loop_
_publ_author_name
'Gillen , Jonathan'
'Moore, Connor'
'Vuong, My'
'Shajahan, Juvairia'
'Anstey, Mitchell Ryan'
'Alston, Jeffrey R.'
'Bejger, Christopher Michael'

_publ_section_title
;
 Synthesis and Disassembly of an Organometallic Polymer Comprising
 Redox-active Co4S4 Clusters and Janus Biscarbene Linkers
;
_journal_name_full 'Chemical Communications'
_journal_paper_doi 10.1039/D2CC00953F
_journal_year 2022
_chemical_formula_moiety 'C52 H72 Co4 N8 S4'
_chemical_formula_sum 'C52 H72 Co4 N8 S4'
_chemical_formula_weight 1173.13
_space_group_crystal_system triclinic
_space_group_IT_number 2
_space_group_name_Hall '-P 1'
_space_group_name_H-M_alt 'P -1'
_atom_sites_solution_hydrogens geom
_atom_sites_solution_primary dual
_audit_block_doi 10.5517/ccdc.csd.cc29hh0b
_audit_creation_date 2020-12-21
_audit_creation_method
;
Olex2 1.3
(compiled 2020.11.12 svn.r5f609507 for OlexSys, GUI svn.r6226)
;
_audit_update_record
;
2021-12-20 deposited with the CCDC.	2022-03-17 downloaded from the CCDC.
;
_cell_angle_alpha 94.342(3)
_cell_angle_beta 95.063(3)
_cell_angle_gamma 93.514(3)
_cell_formula_units_Z 2
_cell_length_a 12.9073(5)
_cell_length_b 13.2862(5)
_cell_length_c 17.5673(6)
_cell_measurement_reflns_used 13965
_cell_measurement_temperature 100.00(10)
_cell_measurement_theta_max 28.2120
_cell_measurement_theta_min 3.6450
_cell_volume 2985.22(19)
_computing_cell_refinement 'CrysAlisPro 1.171.39.46 (Rigaku OD, 2018)'
_computing_data_collection 'CrysAlisPro 1.171.39.46 (Rigaku OD, 2018)'
_computing_data_reduction 'CrysAlisPro 1.171.39.46 (Rigaku OD, 2018)'
_computing_molecular_graphics 'Olex2 1.3 (Dolomanov et al., 2009)'
_computing_publication_material 'Olex2 1.3 (Dolomanov et al., 2009)'
_computing_structure_refinement 'SHELXL 2018/3 (Sheldrick, 2015)'
_computing_structure_solution 'SHELXT 2018/2 (Sheldrick, 2018)'
_diffrn_ambient_environment N~2~
_diffrn_ambient_temperature 100.00(10)
_diffrn_detector 'CCD plate'
_diffrn_detector_area_resol_mean 10.4419
_diffrn_detector_type Atlas
_diffrn_measured_fraction_theta_full 0.998
_diffrn_measured_fraction_theta_max 0.900
_diffrn_measurement_details
;
List of Runs (angles in degrees, time in seconds):

  # Type    Start    End  Width  t~exp~   \w     \q     \k     \f   Frames
#--------------------------------------------------------------------------
  1  \w    -82.00  19.00   1.00    4.09    --   -8.98 -57.00   0.00  101
  2  \w    -19.00  82.00   1.00    4.09    --    9.13  57.00 -90.00  101
  3  \w     -4.00  50.00   1.00    4.09    --    9.13 -99.00  30.00   54
  4  \w    -23.00  85.00   1.00    4.09    --    9.13  77.00 -90.00  108
  5  \w    -67.00  42.00   1.00    4.09    --    9.13 -77.00 150.00  109
  6  \w    -15.00  83.00   1.00    4.09    --    9.13  38.00-180.00   98
  7  \w     -4.00  50.00   1.00    4.09    --    9.13 -99.00  60.00   54
  8  \w     -4.00  50.00   1.00    4.09    --    9.13 -99.00-150.00   54
  9  \w     -4.00  25.00   1.00    4.09    --    9.13 -99.00   0.00   29
 10  \w     -4.00  50.00   1.00    4.09    --    9.13 -99.00 -90.00   54
;
_diffrn_measurement_device 'four-circle diffractometer'
_diffrn_measurement_device_type 'Xcalibur, Atlas, Gemini ultra'
_diffrn_measurement_method '\w scans'
_diffrn_orient_matrix_type 'CrysAlisPro convention (1999,Acta A55,543-557)'
_diffrn_orient_matrix_UB_11 0.0356113000
_diffrn_orient_matrix_UB_12 0.0367241000
_diffrn_orient_matrix_UB_13 -0.0124031000
_diffrn_orient_matrix_UB_21 -0.0420331000
_diffrn_orient_matrix_UB_22 0.0226455000
_diffrn_orient_matrix_UB_23 -0.0193269000
_diffrn_orient_matrix_UB_31 -0.0047893000
_diffrn_orient_matrix_UB_32 0.0319148000
_diffrn_orient_matrix_UB_33 0.0335661000
_diffrn_radiation_monochromator graphite
_diffrn_radiation_probe x-ray
_diffrn_radiation_type 'Mo K\a'
_diffrn_radiation_wavelength 0.71073
_diffrn_reflns_av_R_equivalents 0.0580
_diffrn_reflns_av_unetI/netI 0.0620
_diffrn_reflns_Laue_measured_fraction_full 0.998
_diffrn_reflns_Laue_measured_fraction_max 0.900
_diffrn_reflns_limit_h_max 16
_diffrn_reflns_limit_h_min -16
_diffrn_reflns_limit_k_max 17
_diffrn_reflns_limit_k_min -16
_diffrn_reflns_limit_l_max 22
_diffrn_reflns_limit_l_min -22
_diffrn_reflns_number 59734
_diffrn_reflns_point_group_measured_fraction_full 0.998
_diffrn_reflns_point_group_measured_fraction_max 0.900
_diffrn_reflns_theta_full 25.242
_diffrn_reflns_theta_max 28.632
_diffrn_reflns_theta_min 3.370
_diffrn_source 'fine-focus sealed X-ray tube'
_diffrn_source_type 'Enhance (Mo) X-ray Source'
_exptl_absorpt_coefficient_mu 1.271
_exptl_absorpt_correction_T_max 1.00000
_exptl_absorpt_correction_T_min 0.84411
_exptl_absorpt_correction_type multi-scan
_exptl_absorpt_process_details
;
CrysAlisPro 1.171.39.46 (Rigaku Oxford Diffraction, 2018)
Empirical absorption correction using spherical harmonics,
 implemented in SCALE3 ABSPACK scaling algorithm.
;
_exptl_crystal_colour 'dark violet'
_exptl_crystal_colour_modifier dark
_exptl_crystal_colour_primary violet
_exptl_crystal_density_diffrn 1.305
_exptl_crystal_description block
_exptl_crystal_F_000 1224
_exptl_crystal_size_max 0.481
_exptl_crystal_size_mid 0.318
_exptl_crystal_size_min 0.145
_refine_diff_density_max 0.724
_refine_diff_density_min -0.404
_refine_diff_density_rms 0.092
_refine_ls_extinction_method none
_refine_ls_goodness_of_fit_ref 1.028
_refine_ls_hydrogen_treatment constr
_refine_ls_matrix_type full
_refine_ls_number_parameters 629
_refine_ls_number_reflns 13795
_refine_ls_number_restraints 0
_refine_ls_restrained_S_all 1.028
_refine_ls_R_factor_all 0.0695
_refine_ls_R_factor_gt 0.0416
_refine_ls_shift/su_max 0.002
_refine_ls_shift/su_mean 0.000
_refine_ls_structure_factor_coef Fsqd
_refine_ls_weighting_details 'w=1/[\s^2^(Fo^2^)+(0.0321P)^2^+2.7770P] where P=(Fo^2^+2Fc^2^)/3'
_refine_ls_weighting_scheme calc
_refine_ls_wR_factor_gt 0.0813
_refine_ls_wR_factor_ref 0.0958
_reflns_Friedel_coverage 0.000
_reflns_number_gt 10150
_reflns_number_total 13795
_reflns_threshold_expression 'I > 2\s(I)'
_cod_data_source_file d2cc00953f2.cif
_cod_data_source_block g2-50
_cod_database_code 7129865
_shelx_shelxl_version_number 2018/3
_chemical_oxdiff_formula 'Co4 S4 N8 C52 H72'
_chemical_oxdiff_usercomment JG_CB_Co4S4N8C52H72
_shelx_space_group_comment
;
The symmetry employed for this shelxl refinement is uniquely defined
by the following loop, which should always be used as a source of
symmetry information in preference to the above space-group names.
They are only intended as comments.
;
_shelx_estimated_absorpt_t_max 0.837
_shelx_estimated_absorpt_t_min 0.580
_reflns_odcompleteness_completeness 99.77
_reflns_odcompleteness_iscentric 1
_reflns_odcompleteness_theta 25.30
_olex2_refinement_description
;
1. Fixed Uiso
 At 1.2 times of:
  All C(H) groups
 At 1.5 times of:
  All C(H,H,H) groups
2.a Ternary CH refined with riding coordinates:
 C24(H24), C21(H21), C47(H47), C50(H50), C37(H37), C34(H34), C8(H8), C11(H11)
2.b Aromatic/amide H refined with riding coordinates:
 C43(H43), C44(H44), C19(H19), C46(H46), C18(H18), C20(H20), C17(H17),
 C45(H45), C33(H33), C30(H30), C7(H7), C32(H32), C31(H31), C6(H6), C4(H4),
 C5(H5)
2.c Idealised Me refined as rotating group:
 C26(H26A,H26B,H26C), C48(H48A,H48B,H48C), C52(H52A,H52B,H52C), C51(H51A,H51B,
 H51C), C38(H38A,H38B,H38C), C49(H49A,H49B,H49C), C22(H22A,H22B,H22C), C25(H25A,
 H25B,H25C), C23(H23A,H23B,H23C), C36(H36A,H36B,H36C), C39(H39A,H39B,H39C),
 C35(H35A,H35B,H35C), C12(H12A,H12B,H12C), C10(H10A,H10B,H10C), C13(H13A,H13B,
 H13C), C9(H9A,H9B,H9C)
;
_smtbx_masks_special_details
;
A solvent mask was calculated and 45 electrons were 
found in a volume of 445\%A^3^ in 2 voids per unit cell. 
This is consistent with the presence of 
0.5[C4H10O] per Asymmetric Unit 
which account for 42 electrons 
per unit cell.
;
_smtbx_masks_void_probe_radius 1.2
_smtbx_masks_void_truncation_radius 1.2
_olex2_date_sample_data_collection 2020-12-17
_olex2_submission_special_instructions 'No special instructions were received'
_oxdiff_exptl_absorpt_empirical_details
;
Empirical correction (ABSPACK) includes:
- Absorption correction using spherical harmonics
- Frame scaling
;
_oxdiff_exptl_absorpt_empirical_full_max 1.180
_oxdiff_exptl_absorpt_empirical_full_min 0.876

loop_
_space_group_symop_operation_xyz
'x, y, z'
'-x, -y, -z'

loop_
_atom_site_label
_atom_site_type_symbol
_atom_site_fract_x
_atom_site_fract_y
_atom_site_fract_z
_atom_site_U_iso_or_equiv
_atom_site_adp_type
_atom_site_occupancy
_atom_site_site_symmetry_order
_atom_site_calc_flag
_atom_site_refinement_flags_posn
_atom_site_refinement_flags_adp
_atom_site_refinement_flags_occupancy
_atom_site_disorder_assembly
_atom_site_disorder_group
Co3 Co 0.47965(3) 0.28238(3) 0.76505(2) 0.01559(9) Uani 1 1 d . . . . .
Co2 Co 0.39020(3) 0.45669(3) 0.75642(2) 0.01553(9) Uani 1 1 d . . . . .
Co4 Co 0.28127(3) 0.29044(3) 0.78772(2) 0.01545(9) Uani 1 1 d . . . . .
Co1 Co 0.34166(3) 0.30576(3) 0.64905(2) 0.01493(9) Uani 1 1 d . . . . .
S3 S 0.35108(5) 0.16984(5) 0.71548(4) 0.01699(14) Uani 1 1 d . . . . .
S1 S 0.49620(5) 0.39177(5) 0.67540(4) 0.01707(14) Uani 1 1 d . . . . .
S2 S 0.23025(5) 0.40263(5) 0.70482(4) 0.01773(14) Uani 1 1 d . . . . .
S4 S 0.41407(5) 0.37213(5) 0.86087(4) 0.01823(15) Uani 1 1 d . . . . .
N7 N 0.12177(17) 0.30917(16) 0.89889(12) 0.0164(5) Uani 1 1 d . . . . .
N3 N 0.37491(18) 0.68152(16) 0.75101(13) 0.0196(5) Uani 1 1 d . . . . .
N4 N 0.52255(18) 0.64368(16) 0.80811(12) 0.0178(5) Uani 1 1 d . . . . .
N8 N 0.20316(18) 0.17208(15) 0.91034(12) 0.0169(5) Uani 1 1 d . . . . .
N6 N 0.66694(18) 0.17587(17) 0.73152(13) 0.0224(5) Uani 1 1 d . . . . .
N5 N 0.66571(18) 0.20941(16) 0.85483(13) 0.0219(5) Uani 1 1 d . . . . .
N1 N 0.17740(19) 0.22127(17) 0.53004(13) 0.0229(5) Uani 1 1 d . . . . .
C14 C 0.4290(2) 0.60178(19) 0.77407(14) 0.0169(6) Uani 1 1 d . . . . .
N2 N 0.3174(2) 0.26733(19) 0.47808(13) 0.0285(6) Uani 1 1 d . . . . .
C40 C 0.1908(2) 0.25045(19) 0.86510(14) 0.0172(6) Uani 1 1 d . . . . .
C1 C 0.2766(2) 0.26261(19) 0.54653(15) 0.0183(6) Uani 1 1 d . . . . .
C24 C 0.6022(2) 0.5846(2) 0.84587(15) 0.0200(6) Uani 1 1 d . . . . .
H24 H 0.574573 0.513839 0.840202 0.024 Uiso 1 1 calc R U . . .
C15 C 0.4339(2) 0.7727(2) 0.76980(15) 0.0210(6) Uani 1 1 d . . . . .
C21 C 0.2667(2) 0.6695(2) 0.71588(16) 0.0232(6) Uani 1 1 d . . . . .
H21 H 0.246044 0.596909 0.712496 0.028 Uiso 1 1 calc R U . . .
C16 C 0.5288(2) 0.74865(19) 0.80578(15) 0.0192(6) Uani 1 1 d . . . . .
C27 C 0.6097(2) 0.21808(19) 0.78618(16) 0.0208(6) Uani 1 1 d . . . . .
C42 C 0.1463(2) 0.1832(2) 0.97376(14) 0.0187(6) Uani 1 1 d . . . . .
C41 C 0.0950(2) 0.2721(2) 0.96659(15) 0.0188(6) Uani 1 1 d . . . . .
C43 C 0.1320(2) 0.1243(2) 1.03451(15) 0.0228(6) Uani 1 1 d . . . . .
H43 H 0.165111 0.064484 1.038917 0.027 Uiso 1 1 calc R U . . .
C47 C 0.0860(2) 0.4014(2) 0.86632(16) 0.0226(6) Uani 1 1 d . . . . .
H47 H 0.110499 0.401801 0.815105 0.027 Uiso 1 1 calc R U . . .
C50 C 0.2702(2) 0.0894(2) 0.89318(15) 0.0215(6) Uani 1 1 d . . . . .
H50 H 0.300033 0.102859 0.845279 0.026 Uiso 1 1 calc R U . . .
C44 C 0.0672(2) 0.1575(2) 1.08812(16) 0.0275(7) Uani 1 1 d . . . . .
H44 H 0.055873 0.118858 1.128946 0.033 Uiso 1 1 calc R U . . .
C28 C 0.7591(2) 0.1660(2) 0.84374(18) 0.0261(7) Uani 1 1 d . . . . .
C19 C 0.4930(3) 0.9472(2) 0.78421(17) 0.0284(7) Uani 1 1 d . . . . .
H19 H 0.481827 1.014661 0.777999 0.034 Uiso 1 1 calc R U . . .
C37 C 0.6342(2) 0.1687(2) 0.64907(16) 0.0256(7) Uani 1 1 d . . . . .
H37 H 0.565091 0.195376 0.643232 0.031 Uiso 1 1 calc R U . . .
C29 C 0.7599(2) 0.1442(2) 0.76504(19) 0.0274(7) Uani 1 1 d . . . . .
C26 C 0.7025(2) 0.5890(2) 0.80699(18) 0.0307(7) Uani 1 1 d . . . . .
H26A H 0.687226 0.570346 0.753113 0.046 Uiso 1 1 calc R U . . .
H26B H 0.748945 0.542828 0.828780 0.046 Uiso 1 1 calc R U . . .
H26C H 0.734814 0.656429 0.814472 0.046 Uiso 1 1 calc R U . . .
C48 C 0.1396(3) 0.4936(2) 0.91322(18) 0.0312(7) Uani 1 1 d . . . . .
H48A H 0.121925 0.493421 0.965171 0.047 Uiso 1 1 calc R U . . .
H48B H 0.116958 0.553829 0.891807 0.047 Uiso 1 1 calc R U . . .
H48C H 0.213692 0.491907 0.912374 0.047 Uiso 1 1 calc R U . . .
C46 C 0.0316(2) 0.3060(2) 1.02189(15) 0.0239(6) Uani 1 1 d . . . . .
H46 H -0.000930 0.366166 1.018172 0.029 Uiso 1 1 calc R U . . .
C2 C 0.1535(3) 0.2032(2) 0.45139(16) 0.0268(7) Uani 1 1 d . . . . .
C18 C 0.5875(3) 0.9223(2) 0.81956(17) 0.0279(7) Uani 1 1 d . . . . .
H18 H 0.638824 0.973509 0.835771 0.034 Uiso 1 1 calc R U . . .
C20 C 0.4151(2) 0.8728(2) 0.75800(16) 0.0240(6) Uani 1 1 d . . . . .
H20 H 0.352330 0.889240 0.733386 0.029 Uiso 1 1 calc R U . . .
C17 C 0.6072(2) 0.8232(2) 0.83123(16) 0.0246(6) Uani 1 1 d . . . . .
H17 H 0.670414 0.807065 0.855225 0.029 Uiso 1 1 calc R U . . .
C52 C 0.3608(2) 0.0898(2) 0.95439(17) 0.0268(7) Uani 1 1 d . . . . .
H52A H 0.396512 0.155826 0.961407 0.040 Uiso 1 1 calc R U . . .
H52B H 0.408134 0.040944 0.938719 0.040 Uiso 1 1 calc R U . . .
H52C H 0.335079 0.072836 1.001765 0.040 Uiso 1 1 calc R U . . .
C51 C 0.2067(2) -0.0115(2) 0.87843(16) 0.0268(7) Uani 1 1 d . . . . .
H51A H 0.174050 -0.026455 0.923664 0.040 Uiso 1 1 calc R U . . .
H51B H 0.251817 -0.063760 0.865632 0.040 Uiso 1 1 calc R U . . .
H51C H 0.154165 -0.007866 0.836680 0.040 Uiso 1 1 calc R U . . .
C45 C 0.0185(2) 0.2474(2) 1.08255(16) 0.0290(7) Uani 1 1 d . . . . .
H45 H -0.023660 0.268476 1.120178 0.035 Uiso 1 1 calc R U . . .
C34 C 0.6319(2) 0.2470(2) 0.92911(16) 0.0265(7) Uani 1 1 d . . . . .
H34 H 0.560075 0.266107 0.919220 0.032 Uiso 1 1 calc R U . . .
C33 C 0.8422(2) 0.1438(2) 0.8946(2) 0.0346(8) Uani 1 1 d . . . . .
H33 H 0.842043 0.157818 0.947236 0.042 Uiso 1 1 calc R U . . .
C38 C 0.7061(3) 0.2358(3) 0.6075(2) 0.0396(8) Uani 1 1 d . . . . .
H38A H 0.709399 0.303831 0.630627 0.059 Uiso 1 1 calc R U . . .
H38B H 0.679713 0.234691 0.554545 0.059 Uiso 1 1 calc R U . . .
H38C H 0.774639 0.211212 0.610883 0.059 Uiso 1 1 calc R U . . .
C3 C 0.2436(3) 0.2314(2) 0.41825(17) 0.0343(8) Uani 1 1 d . . . . .
C49 C -0.0318(2) 0.4007(2) 0.85546(18) 0.0328(7) Uani 1 1 d . . . . .
H49A H -0.059609 0.338105 0.828228 0.049 Uiso 1 1 calc R U . . .
H49B H -0.051649 0.456125 0.826614 0.049 Uiso 1 1 calc R U . . .
H49C H -0.058854 0.407327 0.904642 0.049 Uiso 1 1 calc R U . . .
C30 C 0.8437(2) 0.1001(2) 0.7341(2) 0.0364(8) Uani 1 1 d . . . . .
H30 H 0.844450 0.085487 0.681516 0.044 Uiso 1 1 calc R U . . .
C22 C 0.2569(3) 0.7010(3) 0.63469(18) 0.0396(8) Uani 1 1 d . . . . .
H22A H 0.277991 0.771572 0.635079 0.059 Uiso 1 1 calc R U . . .
H22B H 0.185793 0.689181 0.613261 0.059 Uiso 1 1 calc R U . . .
H22C H 0.300824 0.662100 0.604216 0.059 Uiso 1 1 calc R U . . .
C7 C 0.0628(3) 0.1643(2) 0.40673(18) 0.0362(8) Uani 1 1 d . . . . .
H7 H 0.002947 0.143582 0.428816 0.043 Uiso 1 1 calc R U . . .
C8 C 0.1091(3) 0.1953(3) 0.58950(18) 0.0354(8) Uani 1 1 d . . . . .
H8 H 0.147419 0.218133 0.639066 0.042 Uiso 1 1 calc R U . . .
C25 C 0.6178(3) 0.6159(2) 0.93139(16) 0.0321(7) Uani 1 1 d . . . . .
H25A H 0.644566 0.685251 0.939429 0.048 Uiso 1 1 calc R U . . .
H25B H 0.666412 0.573740 0.955721 0.048 Uiso 1 1 calc R U . . .
H25C H 0.552283 0.608343 0.953006 0.048 Uiso 1 1 calc R U . . .
C32 C 0.9250(3) 0.0999(2) 0.8629(2) 0.0426(10) Uani 1 1 d . . . . .
H32 H 0.981604 0.084114 0.895270 0.051 Uiso 1 1 calc R U . . .
C23 C 0.1937(3) 0.7211(3) 0.7672(2) 0.0366(8) Uani 1 1 d . . . . .
H23A H 0.207819 0.702797 0.818695 0.055 Uiso 1 1 calc R U . . .
H23B H 0.122783 0.699943 0.748956 0.055 Uiso 1 1 calc R U . . .
H23C H 0.204276 0.793100 0.766234 0.055 Uiso 1 1 calc R U . . .
C11 C 0.4281(3) 0.2973(3) 0.47060(18) 0.0362(8) Uani 1 1 d . . . . .
H11 H 0.460975 0.317247 0.522404 0.043 Uiso 1 1 calc R U . . .
C36 C 0.6298(3) 0.1662(2) 0.98570(19) 0.0378(8) Uani 1 1 d . . . . .
H36A H 0.595557 0.104754 0.960779 0.057 Uiso 1 1 calc R U . . .
H36B H 0.592741 0.188622 1.028177 0.057 Uiso 1 1 calc R U . . .
H36C H 0.699950 0.154162 1.003956 0.057 Uiso 1 1 calc R U . . .
C39 C 0.6216(3) 0.0586(2) 0.61559(19) 0.0367(8) Uani 1 1 d . . . . .
H39A H 0.688028 0.029671 0.619824 0.055 Uiso 1 1 calc R U . . .
H39B H 0.595288 0.055915 0.562577 0.055 Uiso 1 1 calc R U . . .
H39C H 0.573633 0.021103 0.643322 0.055 Uiso 1 1 calc R U . . .
C31 C 0.9257(3) 0.0791(2) 0.7852(2) 0.0433(9) Uani 1 1 d . . . . .
H31 H 0.983037 0.050056 0.766432 0.052 Uiso 1 1 calc R U . . .
C6 C 0.0664(3) 0.1581(3) 0.3281(2) 0.0514(11) Uani 1 1 d . . . . .
H6 H 0.006202 0.137284 0.296388 0.062 Uiso 1 1 calc R U . . .
C35 C 0.6974(3) 0.3424(2) 0.9611(2) 0.0400(9) Uani 1 1 d . . . . .
H35A H 0.768120 0.326220 0.973147 0.060 Uiso 1 1 calc R U . . .
H35B H 0.669982 0.369768 1.006739 0.060 Uiso 1 1 calc R U . . .
H35C H 0.695343 0.391357 0.923624 0.060 Uiso 1 1 calc R U . . .
C12 C 0.4394(3) 0.3870(3) 0.4253(2) 0.0502(10) Uani 1 1 d . . . . .
H12A H 0.416666 0.367773 0.372381 0.075 Uiso 1 1 calc R U . . .
H12B H 0.511178 0.412110 0.429808 0.075 Uiso 1 1 calc R U . . .
H12C H 0.397613 0.438855 0.444449 0.075 Uiso 1 1 calc R U . . .
C10 C 0.0908(3) 0.0827(3) 0.5881(2) 0.0548(11) Uani 1 1 d . . . . .
H10A H 0.049281 0.057708 0.541701 0.082 Uiso 1 1 calc R U . . .
H10B H 0.054927 0.065928 0.631485 0.082 Uiso 1 1 calc R U . . .
H10C H 0.156528 0.052412 0.590111 0.082 Uiso 1 1 calc R U . . .
C4 C 0.2489(3) 0.2186(3) 0.33937(19) 0.0503(10) Uani 1 1 d . . . . .
H4 H 0.310402 0.233701 0.317429 0.060 Uiso 1 1 calc R U . . .
C13 C 0.4840(3) 0.2079(3) 0.4391(2) 0.0503(10) Uani 1 1 d . . . . .
H13A H 0.472537 0.151566 0.469091 0.075 Uiso 1 1 calc R U . . .
H13B H 0.557423 0.226353 0.441425 0.075 Uiso 1 1 calc R U . . .
H13C H 0.457515 0.189543 0.386749 0.075 Uiso 1 1 calc R U . . .
C9 C 0.0096(3) 0.2515(3) 0.5843(2) 0.0581(11) Uani 1 1 d . . . . .
H9A H 0.027036 0.322401 0.581811 0.087 Uiso 1 1 calc R U . . .
H9B H -0.026933 0.241713 0.628733 0.087 Uiso 1 1 calc R U . . .
H9C H -0.034023 0.225827 0.539038 0.087 Uiso 1 1 calc R U . . .
C5 C 0.1584(4) 0.1824(3) 0.2951(2) 0.0638(13) Uani 1 1 d . . . . .
H5 H 0.158869 0.174042 0.242077 0.077 Uiso 1 1 calc R U . . .

loop_
_atom_site_aniso_label
_atom_site_aniso_U_11
_atom_site_aniso_U_22
_atom_site_aniso_U_33
_atom_site_aniso_U_23
_atom_site_aniso_U_13
_atom_site_aniso_U_12
Co3 0.0148(2) 0.01584(18) 0.01620(18) 0.00263(13) 0.00028(14) 0.00167(14)
Co2 0.0165(2) 0.01418(18) 0.01572(18) 0.00088(13) 0.00085(14) 0.00093(14)
Co4 0.0165(2) 0.01528(18) 0.01498(18) 0.00185(13) 0.00321(14) 0.00099(14)
Co1 0.0156(2) 0.01554(18) 0.01348(18) 0.00140(13) 0.00093(14) 0.00030(14)
S3 0.0187(4) 0.0146(3) 0.0178(3) 0.0015(2) 0.0023(3) 0.0009(3)
S1 0.0161(4) 0.0175(3) 0.0178(3) 0.0021(2) 0.0026(3) -0.0004(3)
S2 0.0160(4) 0.0188(3) 0.0184(3) 0.0022(3) 0.0010(3) 0.0017(3)
S4 0.0211(4) 0.0191(3) 0.0141(3) 0.0014(2) 0.0001(3) 0.0007(3)
N7 0.0163(12) 0.0146(11) 0.0190(11) 0.0004(9) 0.0073(9) 0.0005(9)
N3 0.0182(13) 0.0178(12) 0.0231(12) 0.0031(9) 0.0020(10) 0.0023(9)
N4 0.0212(13) 0.0143(11) 0.0179(11) 0.0021(9) 0.0014(9) 0.0017(9)
N8 0.0217(13) 0.0133(11) 0.0164(11) 0.0019(8) 0.0052(9) 0.0011(9)
N6 0.0149(13) 0.0220(13) 0.0308(13) 0.0034(10) 0.0020(10) 0.0047(10)
N5 0.0179(13) 0.0176(12) 0.0290(13) 0.0028(10) -0.0063(10) 0.0017(9)
N1 0.0213(14) 0.0260(13) 0.0196(12) -0.0008(10) -0.0041(10) -0.0026(10)
C14 0.0158(15) 0.0190(14) 0.0158(13) 0.0012(10) 0.0022(10) -0.0005(11)
N2 0.0314(16) 0.0347(15) 0.0171(12) 0.0016(10) 0.0007(11) -0.0132(11)
C40 0.0171(15) 0.0156(13) 0.0180(13) -0.0028(10) 0.0006(11) -0.0006(11)
C1 0.0203(16) 0.0135(13) 0.0206(14) 0.0021(10) -0.0006(11) -0.0002(11)
C24 0.0211(16) 0.0160(14) 0.0221(14) 0.0018(11) -0.0028(11) 0.0016(11)
C15 0.0251(17) 0.0177(14) 0.0209(14) 0.0018(11) 0.0075(12) 0.0004(11)
C21 0.0176(16) 0.0192(14) 0.0327(16) 0.0043(12) -0.0011(12) 0.0011(11)
C16 0.0250(16) 0.0166(14) 0.0164(13) 0.0005(10) 0.0046(11) 0.0016(11)
C27 0.0193(16) 0.0142(14) 0.0279(15) 0.0030(11) -0.0023(12) -0.0029(11)
C42 0.0192(15) 0.0213(14) 0.0149(13) 0.0000(10) 0.0022(11) -0.0032(11)
C41 0.0162(15) 0.0205(14) 0.0187(14) 0.0000(11) 0.0024(11) -0.0045(11)
C43 0.0263(17) 0.0235(15) 0.0180(14) 0.0015(11) 0.0012(12) -0.0027(12)
C47 0.0238(17) 0.0214(15) 0.0242(15) 0.0044(11) 0.0063(12) 0.0055(12)
C50 0.0269(17) 0.0182(14) 0.0212(14) 0.0035(11) 0.0070(12) 0.0060(12)
C44 0.0305(18) 0.0346(18) 0.0169(14) 0.0028(12) 0.0059(12) -0.0080(14)
C28 0.0177(16) 0.0127(14) 0.0462(19) 0.0049(12) -0.0070(13) -0.0017(11)
C19 0.0361(19) 0.0157(15) 0.0352(17) 0.0053(12) 0.0099(14) 0.0025(13)
C37 0.0190(16) 0.0285(16) 0.0309(16) 0.0021(12) 0.0071(12) 0.0066(12)
C29 0.0153(16) 0.0193(15) 0.048(2) 0.0090(13) -0.0009(13) 0.0018(12)
C26 0.0224(17) 0.0334(18) 0.0365(18) 0.0053(14) -0.0005(13) 0.0042(13)
C48 0.035(2) 0.0183(15) 0.0418(19) 0.0007(13) 0.0127(15) 0.0031(13)
C46 0.0219(16) 0.0268(16) 0.0234(15) -0.0020(12) 0.0079(12) 0.0014(12)
C2 0.0360(19) 0.0206(15) 0.0217(15) 0.0007(11) -0.0063(13) -0.0015(13)
C18 0.0357(19) 0.0170(15) 0.0298(16) -0.0020(12) 0.0048(14) -0.0066(13)
C20 0.0258(17) 0.0203(15) 0.0271(15) 0.0048(11) 0.0042(12) 0.0046(12)
C17 0.0275(18) 0.0216(15) 0.0239(15) 0.0007(11) 0.0020(12) -0.0017(12)
C52 0.0244(17) 0.0238(16) 0.0329(17) 0.0053(12) 0.0026(13) 0.0046(12)
C51 0.0352(19) 0.0214(15) 0.0239(15) 0.0023(12) 0.0017(13) 0.0045(13)
C45 0.0292(18) 0.0390(18) 0.0196(15) -0.0021(13) 0.0120(13) -0.0002(14)
C34 0.0257(17) 0.0227(15) 0.0296(16) 0.0039(12) -0.0085(13) 0.0018(12)
C33 0.0278(19) 0.0176(15) 0.054(2) 0.0039(14) -0.0178(16) -0.0025(13)
C38 0.031(2) 0.048(2) 0.044(2) 0.0159(16) 0.0142(16) 0.0079(16)
C3 0.048(2) 0.0318(18) 0.0203(15) 0.0033(13) -0.0042(14) -0.0138(15)
C49 0.0252(18) 0.0390(19) 0.0366(18) 0.0093(14) 0.0056(14) 0.0091(14)
C30 0.0235(18) 0.0262(17) 0.060(2) 0.0082(15) 0.0036(16) 0.0046(13)
C22 0.028(2) 0.053(2) 0.0368(19) 0.0071(16) -0.0036(15) 0.0027(16)
C7 0.038(2) 0.0326(18) 0.0340(18) 0.0006(14) -0.0121(15) -0.0085(15)
C8 0.031(2) 0.045(2) 0.0278(17) 0.0015(14) 0.0008(14) -0.0115(15)
C25 0.044(2) 0.0264(17) 0.0254(16) 0.0038(12) -0.0031(14) 0.0051(14)
C32 0.0211(19) 0.0220(17) 0.081(3) 0.0061(17) -0.0198(18) 0.0008(13)
C23 0.0226(18) 0.0383(19) 0.050(2) -0.0010(15) 0.0112(15) 0.0033(14)
C11 0.041(2) 0.042(2) 0.0246(16) 0.0003(14) 0.0055(14) -0.0093(16)
C36 0.037(2) 0.0356(19) 0.0396(19) 0.0142(15) -0.0098(15) 0.0012(15)
C39 0.038(2) 0.0362(19) 0.0363(18) -0.0033(14) 0.0059(15) 0.0087(15)
C31 0.0174(18) 0.0318(19) 0.081(3) 0.0058(18) -0.0008(17) 0.0088(14)
C6 0.065(3) 0.047(2) 0.034(2) 0.0034(16) -0.0252(19) -0.0188(19)
C35 0.047(2) 0.0275(18) 0.042(2) -0.0041(14) -0.0094(16) -0.0015(15)
C12 0.061(3) 0.055(2) 0.0317(19) 0.0093(17) 0.0004(18) -0.021(2)
C10 0.071(3) 0.052(2) 0.035(2) 0.0060(17) -0.0039(19) -0.030(2)
C4 0.068(3) 0.055(2) 0.0240(18) 0.0028(16) -0.0002(18) -0.020(2)
C13 0.047(2) 0.060(3) 0.044(2) -0.0061(18) 0.0119(18) -0.0017(19)
C9 0.030(2) 0.081(3) 0.063(3) 0.004(2) 0.0074(19) 0.001(2)
C5 0.093(4) 0.071(3) 0.0201(18) 0.0041(18) -0.011(2) -0.030(3)

loop_
_atom_type_symbol
_atom_type_description
_atom_type_scat_dispersion_real
_atom_type_scat_dispersion_imag
_atom_type_scat_source
C C 0.0033 0.0016 'International Tables Vol C Tables 4.2.6.8 and 6.1.1.4'
H H 0.0000 0.0000 'International Tables Vol C Tables 4.2.6.8 and 6.1.1.4'
Co Co 0.3494 0.9721 'International Tables Vol C Tables 4.2.6.8 and 6.1.1.4'
N N 0.0061 0.0033 'International Tables Vol C Tables 4.2.6.8 and 6.1.1.4'
S S 0.1246 0.1234 'International Tables Vol C Tables 4.2.6.8 and 6.1.1.4'

loop_
_geom_angle_atom_site_label_1
_geom_angle_atom_site_label_2
_geom_angle_atom_site_label_3
_geom_angle
_geom_angle_site_symmetry_1
_geom_angle_site_symmetry_3
_geom_angle_publ_flag
Co4 Co3 Co2 60.452(14) . . ?
Co4 Co3 Co1 60.169(13) . . ?
Co1 Co3 Co2 60.137(13) . . ?
S3 Co3 Co2 102.25(2) . . ?
S3 Co3 Co4 54.31(2) . . ?
S3 Co3 Co1 53.66(2) . . ?
S3 Co3 S1 104.90(3) . . ?
S3 Co3 S4 105.60(3) . . ?
S1 Co3 Co2 53.18(2) . . ?
S1 Co3 Co4 101.62(2) . . ?
S1 Co3 Co1 53.74(2) . . ?
S1 Co3 S4 104.19(3) . . ?
S4 Co3 Co2 53.31(2) . . ?
S4 Co3 Co4 53.48(2) . . ?
S4 Co3 Co1 101.20(2) . . ?
C27 Co3 Co2 145.80(8) . . ?
C27 Co3 Co4 147.72(8) . . ?
C27 Co3 Co1 139.69(8) . . ?
C27 Co3 S3 111.49(8) . . ?
C27 Co3 S1 110.43(9) . . ?
C27 Co3 S4 119.09(8) . . ?
Co3 Co2 Co4 59.296(13) . . ?
Co1 Co2 Co3 59.491(13) . . ?
Co1 Co2 Co4 59.566(13) . . ?
S1 Co2 Co3 53.66(2) . . ?
S1 Co2 Co4 101.05(2) . . ?
S1 Co2 Co1 53.58(2) . . ?
S1 Co2 S2 104.58(3) . . ?
S1 Co2 S4 105.12(3) . . ?
S2 Co2 Co3 100.98(2) . . ?
S2 Co2 Co4 53.79(2) . . ?
S2 Co2 Co1 53.45(2) . . ?
S4 Co2 Co3 53.81(2) . . ?
S4 Co2 Co4 53.11(2) . . ?
S4 Co2 Co1 101.06(2) . . ?
S4 Co2 S2 104.40(3) . . ?
C14 Co2 Co3 138.74(8) . . ?
C14 Co2 Co4 151.32(8) . . ?
C14 Co2 Co1 144.14(8) . . ?
C14 Co2 S1 107.39(8) . . ?
C14 Co2 S2 120.06(8) . . ?
C14 Co2 S4 114.00(8) . . ?
Co3 Co4 Co2 60.253(13) . . ?
Co3 Co4 Co1 59.956(13) . . ?
Co1 Co4 Co2 60.000(13) . . ?
S3 Co4 Co3 53.77(2) . . ?
S3 Co4 Co2 101.66(2) . . ?
S3 Co4 Co1 53.45(2) . . ?
S2 Co4 Co3 101.35(2) . . ?
S2 Co4 Co2 53.27(2) . . ?
S2 Co4 Co1 53.52(2) . . ?
S2 Co4 S3 104.56(3) . . ?
S4 Co4 Co3 54.30(2) . . ?
S4 Co4 Co2 53.41(2) . . ?
S4 Co4 Co1 101.66(2) . . ?
S4 Co4 S3 105.87(3) . . ?
S4 Co4 S2 104.19(3) . . ?
C40 Co4 Co3 136.92(8) . . ?
C40 Co4 Co2 137.52(7) . . ?
C40 Co4 Co1 157.28(8) . . ?
C40 Co4 S3 119.13(8) . . ?
C40 Co4 S2 120.09(8) . . ?
C40 Co4 S4 101.06(8) . . ?
Co3 Co1 Co2 60.373(13) . . ?
Co3 Co1 Co4 59.875(13) . . ?
Co4 Co1 Co2 60.434(13) . . ?
S3 Co1 Co3 53.92(2) . . ?
S3 Co1 Co2 102.65(2) . . ?
S3 Co1 Co4 54.24(2) . . ?
S3 Co1 S1 105.37(3) . . ?
S3 Co1 S2 105.98(3) . . ?
S1 Co1 Co3 53.98(2) . . ?
S1 Co1 Co2 53.33(2) . . ?
S1 Co1 Co4 101.56(2) . . ?
S2 Co1 Co3 101.82(2) . . ?
S2 Co1 Co2 53.61(2) . . ?
S2 Co1 Co4 54.20(2) . . ?
S2 Co1 S1 104.49(3) . . ?
C1 Co1 Co3 150.34(8) . . ?
C1 Co1 Co2 147.39(8) . . ?
C1 Co1 Co4 133.16(8) . . ?
C1 Co1 S3 108.09(8) . . ?
C1 Co1 S1 125.25(9) . . ?
C1 Co1 S2 106.28(8) . . ?
Co3 S3 Co4 71.93(2) . . ?
Co1 S3 Co3 72.42(2) . . ?
Co1 S3 Co4 72.31(2) . . ?
Co2 S1 Co3 73.17(2) . . ?
Co2 S1 Co1 73.10(2) . . ?
Co1 S1 Co3 72.28(2) . . ?
Co2 S2 Co4 72.94(2) . . ?
Co1 S2 Co2 72.94(2) . . ?
Co1 S2 Co4 72.28(2) . . ?
Co2 S4 Co3 72.87(2) . . ?
Co4 S4 Co3 72.22(2) . . ?
Co4 S4 Co2 73.48(2) . . ?
C40 N7 C41 111.2(2) . . ?
C40 N7 C47 122.3(2) . . ?
C41 N7 C47 126.5(2) . . ?
C14 N3 C15 110.8(2) . . ?
C14 N3 C21 122.9(2) . . ?
C15 N3 C21 126.2(2) . . ?
C14 N4 C24 123.4(2) . . ?
C14 N4 C16 111.0(2) . . ?
C16 N4 C24 125.5(2) . . ?
C40 N8 C42 111.0(2) . . ?
C40 N8 C50 123.1(2) . . ?
C42 N8 C50 125.9(2) . . ?
C27 N6 C37 123.6(2) . . ?
C27 N6 C29 110.7(2) . . ?
C29 N6 C37 125.6(2) . . ?
C27 N5 C28 110.7(2) . . ?
C27 N5 C34 123.2(2) . . ?
C28 N5 C34 126.0(2) . . ?
C1 N1 C2 110.9(2) . . ?
C1 N1 C8 123.0(2) . . ?
C2 N1 C8 126.1(2) . . ?
N3 C14 Co2 128.99(19) . . ?
N4 C14 Co2 125.31(19) . . ?
N4 C14 N3 105.5(2) . . ?
C1 N2 C3 110.5(3) . . ?
C1 N2 C11 123.6(2) . . ?
C3 N2 C11 125.7(3) . . ?
N7 C40 Co4 126.16(19) . . ?
N7 C40 N8 105.4(2) . . ?
N8 C40 Co4 126.3(2) . . ?
N1 C1 Co1 125.2(2) . . ?
N2 C1 Co1 128.8(2) . . ?
N2 C1 N1 106.0(2) . . ?
N4 C24 H24 106.8 . . ?
N4 C24 C26 111.9(2) . . ?
N4 C24 C25 110.4(2) . . ?
C26 C24 H24 106.8 . . ?
C26 C24 C25 113.5(2) . . ?
C25 C24 H24 106.8 . . ?
N3 C15 C16 106.5(2) . . ?
N3 C15 C20 132.8(3) . . ?
C16 C15 C20 120.6(3) . . ?
N3 C21 H21 106.5 . . ?
N3 C21 C22 112.2(2) . . ?
N3 C21 C23 111.1(2) . . ?
C22 C21 H21 106.5 . . ?
C22 C21 C23 113.4(3) . . ?
C23 C21 H21 106.5 . . ?
C15 C16 N4 106.2(2) . . ?
C17 C16 N4 132.5(3) . . ?
C17 C16 C15 121.4(2) . . ?
N6 C27 Co3 124.99(19) . . ?
N5 C27 Co3 129.3(2) . . ?
N5 C27 N6 105.6(2) . . ?
N8 C42 C41 106.1(2) . . ?
C43 C42 N8 132.9(3) . . ?
C43 C42 C41 121.0(3) . . ?
N7 C41 C42 106.3(2) . . ?
N7 C41 C46 133.0(3) . . ?
C46 C41 C42 120.7(3) . . ?
C42 C43 H43 121.1 . . ?
C44 C43 C42 117.8(3) . . ?
C44 C43 H43 121.1 . . ?
N7 C47 H47 106.6 . . ?
N7 C47 C48 109.3(2) . . ?
N7 C47 C49 112.3(2) . . ?
C48 C47 H47 106.6 . . ?
C49 C47 H47 106.6 . . ?
C49 C47 C48 114.9(2) . . ?
N8 C50 H50 106.8 . . ?
N8 C50 C52 111.0(2) . . ?
N8 C50 C51 111.1(2) . . ?
C52 C50 H50 106.8 . . ?
C52 C50 C51 113.9(2) . . ?
C51 C50 H50 106.8 . . ?
C43 C44 H44 119.2 . . ?
C43 C44 C45 121.6(3) . . ?
C45 C44 H44 119.2 . . ?
N5 C28 C29 106.6(2) . . ?
N5 C28 C33 132.4(3) . . ?
C29 C28 C33 121.0(3) . . ?
C18 C19 H19 119.5 . . ?
C20 C19 H19 119.5 . . ?
C20 C19 C18 121.0(3) . . ?
N6 C37 H37 106.8 . . ?
N6 C37 C38 110.9(3) . . ?
N6 C37 C39 111.3(2) . . ?
C38 C37 H37 106.8 . . ?
C38 C37 C39 113.8(3) . . ?
C39 C37 H37 106.8 . . ?
N6 C29 C28 106.3(3) . . ?
N6 C29 C30 132.3(3) . . ?
C28 C29 C30 121.4(3) . . ?
C24 C26 H26A 109.5 . . ?
C24 C26 H26B 109.5 . . ?
C24 C26 H26C 109.5 . . ?
H26A C26 H26B 109.5 . . ?
H26A C26 H26C 109.5 . . ?
H26B C26 H26C 109.5 . . ?
C47 C48 H48A 109.5 . . ?
C47 C48 H48B 109.5 . . ?
C47 C48 H48C 109.5 . . ?
H48A C48 H48B 109.5 . . ?
H48A C48 H48C 109.5 . . ?
H48B C48 H48C 109.5 . . ?
C41 C46 H46 121.0 . . ?
C45 C46 C41 118.0(3) . . ?
C45 C46 H46 121.0 . . ?
N1 C2 C3 106.0(2) . . ?
N1 C2 C7 132.5(3) . . ?
C3 C2 C7 121.5(3) . . ?
C19 C18 H18 119.2 . . ?
C17 C18 C19 121.6(3) . . ?
C17 C18 H18 119.2 . . ?
C15 C20 H20 121.1 . . ?
C19 C20 C15 117.8(3) . . ?
C19 C20 H20 121.1 . . ?
C16 C17 H17 121.2 . . ?
C18 C17 C16 117.6(3) . . ?
C18 C17 H17 121.2 . . ?
C50 C52 H52A 109.5 . . ?
C50 C52 H52B 109.5 . . ?
C50 C52 H52C 109.5 . . ?
H52A C52 H52B 109.5 . . ?
H52A C52 H52C 109.5 . . ?
H52B C52 H52C 109.5 . . ?
C50 C51 H51A 109.5 . . ?
C50 C51 H51B 109.5 . . ?
C50 C51 H51C 109.5 . . ?
H51A C51 H51B 109.5 . . ?
H51A C51 H51C 109.5 . . ?
H51B C51 H51C 109.5 . . ?
C44 C45 H45 119.5 . . ?
C46 C45 C44 121.0(3) . . ?
C46 C45 H45 119.5 . . ?
N5 C34 H34 107.0 . . ?
N5 C34 C36 112.5(2) . . ?
N5 C34 C35 110.4(3) . . ?
C36 C34 H34 107.0 . . ?
C36 C34 C35 112.6(3) . . ?
C35 C34 H34 107.0 . . ?
C28 C33 H33 121.6 . . ?
C32 C33 C28 116.9(3) . . ?
C32 C33 H33 121.6 . . ?
C37 C38 H38A 109.5 . . ?
C37 C38 H38B 109.5 . . ?
C37 C38 H38C 109.5 . . ?
H38A C38 H38B 109.5 . . ?
H38A C38 H38C 109.5 . . ?
H38B C38 H38C 109.5 . . ?
N2 C3 C2 106.6(3) . . ?
N2 C3 C4 131.9(3) . . ?
C2 C3 C4 121.5(3) . . ?
C47 C49 H49A 109.5 . . ?
C47 C49 H49B 109.5 . . ?
C47 C49 H49C 109.5 . . ?
H49A C49 H49B 109.5 . . ?
H49A C49 H49C 109.5 . . ?
H49B C49 H49C 109.5 . . ?
C29 C30 H30 121.6 . . ?
C31 C30 C29 116.8(3) . . ?
C31 C30 H30 121.6 . . ?
C21 C22 H22A 109.5 . . ?
C21 C22 H22B 109.5 . . ?
C21 C22 H22C 109.5 . . ?
H22A C22 H22B 109.5 . . ?
H22A C22 H22C 109.5 . . ?
H22B C22 H22C 109.5 . . ?
C2 C7 H7 121.7 . . ?
C6 C7 C2 116.7(3) . . ?
C6 C7 H7 121.7 . . ?
N1 C8 H8 106.8 . . ?
N1 C8 C10 109.9(3) . . ?
N1 C8 C9 112.0(3) . . ?
C10 C8 H8 106.8 . . ?
C10 C8 C9 114.1(3) . . ?
C9 C8 H8 106.8 . . ?
C24 C25 H25A 109.5 . . ?
C24 C25 H25B 109.5 . . ?
C24 C25 H25C 109.5 . . ?
H25A C25 H25B 109.5 . . ?
H25A C25 H25C 109.5 . . ?
H25B C25 H25C 109.5 . . ?
C33 C32 H32 119.1 . . ?
C31 C32 C33 121.9(3) . . ?
C31 C32 H32 119.1 . . ?
C21 C23 H23A 109.5 . . ?
C21 C23 H23B 109.5 . . ?
C21 C23 H23C 109.5 . . ?
H23A C23 H23B 109.5 . . ?
H23A C23 H23C 109.5 . . ?
H23B C23 H23C 109.5 . . ?
N2 C11 H11 107.0 . . ?
N2 C11 C12 111.8(3) . . ?
N2 C11 C13 110.9(3) . . ?
C12 C11 H11 107.0 . . ?
C12 C11 C13 112.7(3) . . ?
C13 C11 H11 107.0 . . ?
C34 C36 H36A 109.5 . . ?
C34 C36 H36B 109.5 . . ?
C34 C36 H36C 109.5 . . ?
H36A C36 H36B 109.5 . . ?
H36A C36 H36C 109.5 . . ?
H36B C36 H36C 109.5 . . ?
C37 C39 H39A 109.5 . . ?
C37 C39 H39B 109.5 . . ?
C37 C39 H39C 109.5 . . ?
H39A C39 H39B 109.5 . . ?
H39A C39 H39C 109.5 . . ?
H39B C39 H39C 109.5 . . ?
C30 C31 H31 119.0 . . ?
C32 C31 C30 122.0(3) . . ?
C32 C31 H31 119.0 . . ?
C7 C6 H6 119.2 . . ?
C7 C6 C5 121.6(3) . . ?
C5 C6 H6 119.2 . . ?
C34 C35 H35A 109.5 . . ?
C34 C35 H35B 109.5 . . ?
C34 C35 H35C 109.5 . . ?
H35A C35 H35B 109.5 . . ?
H35A C35 H35C 109.5 . . ?
H35B C35 H35C 109.5 . . ?
C11 C12 H12A 109.5 . . ?
C11 C12 H12B 109.5 . . ?
C11 C12 H12C 109.5 . . ?
H12A C12 H12B 109.5 . . ?
H12A C12 H12C 109.5 . . ?
H12B C12 H12C 109.5 . . ?
C8 C10 H10A 109.5 . . ?
C8 C10 H10B 109.5 . . ?
C8 C10 H10C 109.5 . . ?
H10A C10 H10B 109.5 . . ?
H10A C10 H10C 109.5 . . ?
H10B C10 H10C 109.5 . . ?
C3 C4 H4 121.5 . . ?
C5 C4 C3 116.9(4) . . ?
C5 C4 H4 121.5 . . ?
C11 C13 H13A 109.5 . . ?
C11 C13 H13B 109.5 . . ?
C11 C13 H13C 109.5 . . ?
H13A C13 H13B 109.5 . . ?
H13A C13 H13C 109.5 . . ?
H13B C13 H13C 109.5 . . ?
C8 C9 H9A 109.5 . . ?
C8 C9 H9B 109.5 . . ?
C8 C9 H9C 109.5 . . ?
H9A C9 H9B 109.5 . . ?
H9A C9 H9C 109.5 . . ?
H9B C9 H9C 109.5 . . ?
C6 C5 H5 119.2 . . ?
C4 C5 C6 121.6(3) . . ?
C4 C5 H5 119.2 . . ?

loop_
_geom_bond_atom_site_label_1
_geom_bond_atom_site_label_2
_geom_bond_distance
_geom_bond_site_symmetry_2
_geom_bond_publ_flag
Co3 Co2 2.6589(5) . ?
Co3 Co4 2.6332(5) . ?
Co3 Co1 2.6353(5) . ?
Co3 S3 2.2342(7) . ?
Co3 S1 2.2375(7) . ?
Co3 S4 2.2457(7) . ?
Co3 C27 1.949(3) . ?
Co2 Co4 2.6642(5) . ?
Co2 Co1 2.6527(5) . ?
Co2 S1 2.2236(8) . ?
Co2 S2 2.2336(8) . ?
Co2 S4 2.2312(7) . ?
Co2 C14 1.956(3) . ?
Co4 Co1 2.6410(5) . ?
Co4 S3 2.2496(7) . ?
Co4 S2 2.2486(7) . ?
Co4 S4 2.2224(7) . ?
Co4 C40 1.951(3) . ?
Co1 S3 2.2268(7) . ?
Co1 S1 2.2308(8) . ?
Co1 S2 2.2292(8) . ?
Co1 C1 1.948(3) . ?
N7 C40 1.365(3) . ?
N7 C41 1.384(3) . ?
N7 C47 1.474(3) . ?
N3 C14 1.371(3) . ?
N3 C15 1.392(3) . ?
N3 C21 1.471(3) . ?
N4 C14 1.366(3) . ?
N4 C24 1.473(3) . ?
N4 C16 1.396(3) . ?
N8 C40 1.366(3) . ?
N8 C42 1.391(3) . ?
N8 C50 1.469(3) . ?
N6 C27 1.370(4) . ?
N6 C37 1.467(4) . ?
N6 C29 1.392(4) . ?
N5 C27 1.367(3) . ?
N5 C28 1.390(4) . ?
N5 C34 1.474(4) . ?
N1 C1 1.360(4) . ?
N1 C2 1.388(4) . ?
N1 C8 1.472(4) . ?
N2 C1 1.359(4) . ?
N2 C3 1.390(4) . ?
N2 C11 1.479(4) . ?
C24 H24 0.9800 . ?
C24 C26 1.516(4) . ?
C24 C25 1.520(4) . ?
C15 C16 1.394(4) . ?
C15 C20 1.395(4) . ?
C21 H21 0.9800 . ?
C21 C22 1.514(4) . ?
C21 C23 1.518(4) . ?
C16 C17 1.391(4) . ?
C42 C41 1.398(4) . ?
C42 C43 1.389(4) . ?
C41 C46 1.391(4) . ?
C43 H43 0.9300 . ?
C43 C44 1.380(4) . ?
C47 H47 0.9800 . ?
C47 C48 1.516(4) . ?
C47 C49 1.515(4) . ?
C50 H50 0.9800 . ?
C50 C52 1.517(4) . ?
C50 C51 1.520(4) . ?
C44 H44 0.9300 . ?
C44 C45 1.389(4) . ?
C28 C29 1.392(4) . ?
C28 C33 1.394(4) . ?
C19 H19 0.9300 . ?
C19 C18 1.389(4) . ?
C19 C20 1.389(4) . ?
C37 H37 0.9800 . ?
C37 C38 1.519(4) . ?
C37 C39 1.528(4) . ?
C29 C30 1.394(4) . ?
C26 H26A 0.9600 . ?
C26 H26B 0.9600 . ?
C26 H26C 0.9600 . ?
C48 H48A 0.9600 . ?
C48 H48B 0.9600 . ?
C48 H48C 0.9600 . ?
C46 H46 0.9300 . ?
C46 C45 1.382(4) . ?
C2 C3 1.391(5) . ?
C2 C7 1.398(4) . ?
C18 H18 0.9300 . ?
C18 C17 1.382(4) . ?
C20 H20 0.9300 . ?
C17 H17 0.9300 . ?
C52 H52A 0.9600 . ?
C52 H52B 0.9600 . ?
C52 H52C 0.9600 . ?
C51 H51A 0.9600 . ?
C51 H51B 0.9600 . ?
C51 H51C 0.9600 . ?
C45 H45 0.9300 . ?
C34 H34 0.9800 . ?
C34 C36 1.518(4) . ?
C34 C35 1.521(4) . ?
C33 H33 0.9300 . ?
C33 C32 1.387(5) . ?
C38 H38A 0.9600 . ?
C38 H38B 0.9600 . ?
C38 H38C 0.9600 . ?
C3 C4 1.392(4) . ?
C49 H49A 0.9600 . ?
C49 H49B 0.9600 . ?
C49 H49C 0.9600 . ?
C30 H30 0.9300 . ?
C30 C31 1.382(5) . ?
C22 H22A 0.9600 . ?
C22 H22B 0.9600 . ?
C22 H22C 0.9600 . ?
C7 H7 0.9300 . ?
C7 C6 1.383(5) . ?
C8 H8 0.9800 . ?
C8 C10 1.498(5) . ?
C8 C9 1.524(5) . ?
C25 H25A 0.9600 . ?
C25 H25B 0.9600 . ?
C25 H25C 0.9600 . ?
C32 H32 0.9300 . ?
C32 C31 1.373(5) . ?
C23 H23A 0.9600 . ?
C23 H23B 0.9600 . ?
C23 H23C 0.9600 . ?
C11 H11 0.9800 . ?
C11 C12 1.489(5) . ?
C11 C13 1.521(5) . ?
C36 H36A 0.9600 . ?
C36 H36B 0.9600 . ?
C36 H36C 0.9600 . ?
C39 H39A 0.9600 . ?
C39 H39B 0.9600 . ?
C39 H39C 0.9600 . ?
C31 H31 0.9300 . ?
C6 H6 0.9300 . ?
C6 C5 1.398(6) . ?
C35 H35A 0.9600 . ?
C35 H35B 0.9600 . ?
C35 H35C 0.9600 . ?
C12 H12A 0.9600 . ?
C12 H12B 0.9600 . ?
C12 H12C 0.9600 . ?
C10 H10A 0.9600 . ?
C10 H10B 0.9600 . ?
C10 H10C 0.9600 . ?
C4 H4 0.9300 . ?
C4 C5 1.383(5) . ?
C13 H13A 0.9600 . ?
C13 H13B 0.9600 . ?
C13 H13C 0.9600 . ?
C9 H9A 0.9600 . ?
C9 H9B 0.9600 . ?
C9 H9C 0.9600 . ?
C5 H5 0.9300 . ?

loop_
_geom_torsion_atom_site_label_1
_geom_torsion_atom_site_label_2
_geom_torsion_atom_site_label_3
_geom_torsion_atom_site_label_4
_geom_torsion
_geom_torsion_site_symmetry_1
_geom_torsion_site_symmetry_2
_geom_torsion_site_symmetry_3
_geom_torsion_site_symmetry_4
_geom_torsion_publ_flag
N7 C41 C46 C45 177.6(3) . . . . ?
N3 C15 C16 N4 -0.8(3) . . . . ?
N3 C15 C16 C17 179.2(2) . . . . ?
N3 C15 C20 C19 -179.5(3) . . . . ?
N4 C16 C17 C18 179.9(3) . . . . ?
N8 C42 C41 N7 1.0(3) . . . . ?
N8 C42 C41 C46 -179.3(2) . . . . ?
N8 C42 C43 C44 -178.7(3) . . . . ?
N6 C29 C30 C31 179.2(3) . . . . ?
N5 C28 C29 N6 0.4(3) . . . . ?
N5 C28 C29 C30 179.7(3) . . . . ?
N5 C28 C33 C32 -179.8(3) . . . . ?
N1 C2 C3 N2 -1.2(3) . . . . ?
N1 C2 C3 C4 176.8(3) . . . . ?
N1 C2 C7 C6 179.0(3) . . . . ?
C14 N3 C15 C16 0.2(3) . . . . ?
C14 N3 C15 C20 178.9(3) . . . . ?
C14 N3 C21 C22 -117.4(3) . . . . ?
C14 N3 C21 C23 114.4(3) . . . . ?
C14 N4 C24 C26 117.6(3) . . . . ?
C14 N4 C24 C25 -114.9(3) . . . . ?
C14 N4 C16 C15 1.1(3) . . . . ?
C14 N4 C16 C17 -178.9(3) . . . . ?
N2 C3 C4 C5 -178.6(4) . . . . ?
C40 N7 C41 C42 -2.7(3) . . . . ?
C40 N7 C41 C46 177.7(3) . . . . ?
C40 N7 C47 C48 -104.8(3) . . . . ?
C40 N7 C47 C49 126.5(3) . . . . ?
C40 N8 C42 C41 0.9(3) . . . . ?
C40 N8 C42 C43 178.7(3) . . . . ?
C40 N8 C50 C52 115.3(3) . . . . ?
C40 N8 C50 C51 -116.9(3) . . . . ?
C1 N1 C2 C3 2.2(3) . . . . ?
C1 N1 C2 C7 -178.5(3) . . . . ?
C1 N1 C8 C10 -111.4(3) . . . . ?
C1 N1 C8 C9 120.7(3) . . . . ?
C1 N2 C3 C2 -0.1(4) . . . . ?
C1 N2 C3 C4 -177.9(4) . . . . ?
C1 N2 C11 C12 -121.6(3) . . . . ?
C1 N2 C11 C13 111.8(3) . . . . ?
C24 N4 C14 Co2 -8.7(4) . . . . ?
C24 N4 C14 N3 175.7(2) . . . . ?
C24 N4 C16 C15 -175.5(2) . . . . ?
C24 N4 C16 C17 4.6(5) . . . . ?
C15 N3 C14 Co2 -174.9(2) . . . . ?
C15 N3 C14 N4 0.4(3) . . . . ?
C15 N3 C21 C22 66.8(4) . . . . ?
C15 N3 C21 C23 -61.3(4) . . . . ?
C15 C16 C17 C18 0.0(4) . . . . ?
C21 N3 C14 Co2 8.7(4) . . . . ?
C21 N3 C14 N4 -175.9(2) . . . . ?
C21 N3 C15 C16 176.4(2) . . . . ?
C21 N3 C15 C20 -4.9(5) . . . . ?
C16 N4 C14 Co2 174.65(19) . . . . ?
C16 N4 C14 N3 -0.9(3) . . . . ?
C16 N4 C24 C26 -66.2(3) . . . . ?
C16 N4 C24 C25 61.3(3) . . . . ?
C16 C15 C20 C19 -0.9(4) . . . . ?
C27 N6 C37 C38 112.9(3) . . . . ?
C27 N6 C37 C39 -119.4(3) . . . . ?
C27 N6 C29 C28 1.1(3) . . . . ?
C27 N6 C29 C30 -178.1(3) . . . . ?
C27 N5 C28 C29 -1.7(3) . . . . ?
C27 N5 C28 C33 178.4(3) . . . . ?
C27 N5 C34 C36 126.9(3) . . . . ?
C27 N5 C34 C35 -106.3(3) . . . . ?
C42 N8 C40 Co4 161.56(18) . . . . ?
C42 N8 C40 N7 -2.5(3) . . . . ?
C42 N8 C50 C52 -63.3(3) . . . . ?
C42 N8 C50 C51 64.5(3) . . . . ?
C42 C41 C46 C45 -2.0(4) . . . . ?
C42 C43 C44 C45 -0.8(4) . . . . ?
C41 N7 C40 Co4 -160.90(19) . . . . ?
C41 N7 C40 N8 3.2(3) . . . . ?
C41 N7 C47 C48 72.9(3) . . . . ?
C41 N7 C47 C49 -55.8(3) . . . . ?
C41 C42 C43 C44 -1.2(4) . . . . ?
C41 C46 C45 C44 0.1(4) . . . . ?
C43 C42 C41 N7 -177.1(2) . . . . ?
C43 C42 C41 C46 2.6(4) . . . . ?
C43 C44 C45 C46 1.3(5) . . . . ?
C47 N7 C40 Co4 17.1(4) . . . . ?
C47 N7 C40 N8 -178.8(2) . . . . ?
C47 N7 C41 C42 179.4(2) . . . . ?
C47 N7 C41 C46 -0.2(5) . . . . ?
C50 N8 C40 Co4 -17.3(3) . . . . ?
C50 N8 C40 N7 178.6(2) . . . . ?
C50 N8 C42 C41 179.7(2) . . . . ?
C50 N8 C42 C43 -2.5(5) . . . . ?
C28 N5 C27 Co3 -174.4(2) . . . . ?
C28 N5 C27 N6 2.4(3) . . . . ?
C28 N5 C34 C36 -56.7(4) . . . . ?
C28 N5 C34 C35 70.1(3) . . . . ?
C28 C29 C30 C31 0.1(5) . . . . ?
C28 C33 C32 C31 0.0(5) . . . . ?
C19 C18 C17 C16 0.4(4) . . . . ?
C37 N6 C27 Co3 -3.5(4) . . . . ?
C37 N6 C27 N5 179.5(2) . . . . ?
C37 N6 C29 C28 179.4(2) . . . . ?
C37 N6 C29 C30 0.3(5) . . . . ?
C29 N6 C27 Co3 174.9(2) . . . . ?
C29 N6 C27 N5 -2.1(3) . . . . ?
C29 N6 C37 C38 -65.3(4) . . . . ?
C29 N6 C37 C39 62.4(4) . . . . ?
C29 C28 C33 C32 0.4(4) . . . . ?
C29 C30 C31 C32 0.4(5) . . . . ?
C2 N1 C1 Co1 177.27(19) . . . . ?
C2 N1 C1 N2 -2.3(3) . . . . ?
C2 N1 C8 C10 65.1(4) . . . . ?
C2 N1 C8 C9 -62.8(4) . . . . ?
C2 C3 C4 C5 3.9(6) . . . . ?
C2 C7 C6 C5 4.6(5) . . . . ?
C18 C19 C20 C15 1.3(4) . . . . ?
C20 C15 C16 N4 -179.7(2) . . . . ?
C20 C15 C16 C17 0.3(4) . . . . ?
C20 C19 C18 C17 -1.1(5) . . . . ?
C34 N5 C27 Co3 2.4(4) . . . . ?
C34 N5 C27 N6 179.2(2) . . . . ?
C34 N5 C28 C29 -178.5(2) . . . . ?
C34 N5 C28 C33 1.7(5) . . . . ?
C33 C28 C29 N6 -179.8(3) . . . . ?
C33 C28 C29 C30 -0.5(4) . . . . ?
C33 C32 C31 C30 -0.4(5) . . . . ?
C3 N2 C1 Co1 -178.0(2) . . . . ?
C3 N2 C1 N1 1.4(3) . . . . ?
C3 N2 C11 C12 64.8(4) . . . . ?
C3 N2 C11 C13 -61.8(4) . . . . ?
C3 C2 C7 C6 -1.8(5) . . . . ?
C3 C4 C5 C6 -1.1(6) . . . . ?
C7 C2 C3 N2 179.4(3) . . . . ?
C7 C2 C3 C4 -2.5(5) . . . . ?
C7 C6 C5 C4 -3.3(7) . . . . ?
C8 N1 C1 Co1 -5.8(4) . . . . ?
C8 N1 C1 N2 174.7(3) . . . . ?
C8 N1 C2 C3 -174.7(3) . . . . ?
C8 N1 C2 C7 4.6(5) . . . . ?
C11 N2 C1 Co1 7.5(4) . . . . ?
C11 N2 C1 N1 -173.0(3) . . . . ?
C11 N2 C3 C2 174.2(3) . . . . ?
C11 N2 C3 C4 -3.6(6) . . . . ?

loop_
_smtbx_masks_void_nr
_smtbx_masks_void_average_x
_smtbx_masks_void_average_y
_smtbx_masks_void_average_z
_smtbx_masks_void_volume
_smtbx_masks_void_count_electrons
_smtbx_masks_void_content
1 0.000 0.500 0.500 299.2 44.5 '1 Et2O'
2 0.253 -0.049 0.568 72.5 0.0 ?
3 0.747 0.049 0.432 72.5 0.0 ?
